data_1533457
loop_
_publ_author_name
'Grey, I.E.'
'Roth, R.S.'
'Li, C.'
'Bordet, P.'

_publ_section_title
;
 Phase stability and non-stoichiometry in M-phase solid solutions in the
 system Li O0.5 - Nb O2.5 - Ti O2
;
_journal_name_full 'Journal of Solid State Chemistry'
_journal_page_first 660
_journal_page_last 669
_journal_volume 177
_journal_year 2004
_chemical_formula_sum 'Li6.87 Nb2.34 O21 Ti5.78'
_chemical_name_systematic 'Li6.87 Nb2.34 Ti5.78 O21'
_space_group_IT_number 165
_symmetry_space_group_name_Hall '-P 3 2"c'
_symmetry_space_group_name_H-M 'P -3 c 1'
_cell_angle_alpha 90
_cell_angle_beta 90
_cell_angle_gamma 120
_cell_formula_units_Z 2
_cell_length_a 5.1022
_cell_length_b 5.1022
_cell_length_c 32.569
_cell_volume 734.260
_citation_journal_id_ASTM JSSCBI
_cod_data_source_file Grey_JSSCBI_2004_1848.cif
_cod_data_source_block Li6.87Nb2.34O21Ti5.78
_cod_original_cell_volume 734.2603
_cod_database_code 1533457

loop_
_symmetry_equiv_pos_as_xyz
x,y,z
-y,x-y,z
-x+y,-x,z
y,x,-z+1/2
-x,-x+y,-z+1/2
x-y,-y,-z+1/2
-x,-y,-z
y,-x+y,-z
x-y,x,-z
-y,-x,z-1/2
x,x-y,z-1/2
-x+y,y,z-1/2

loop_
_atom_site_label
_atom_site_type_symbol
_atom_site_fract_x
_atom_site_fract_y
_atom_site_fract_z
_atom_site_occupancy
_atom_site_U_iso_or_equiv
Ti5 Ti+4 0.6667 0.3333 0.13 0.067 0.0
O1 O-2 0.018 0.393 0.0338 1 0.0
O4 O-2 0.624 0 0.25 1 0.0
Nb3 Nb+5 0.6667 0.3333 0.2168 0.412 0.0
Ti3 Ti+4 0 0 0.1485 0.568 0.0
Ti2 Ti+4 0.3333 0.66667 0.0808 0.673 0.0
Li3 Li+1 0.3333 0.6667 0.196 1 0.0
Nb1 Nb+5 0.3333 0.66667 0.0808 0.327 0.0
Ti4 Ti+4 0.6667 0.3333 0.2168 0.588 0.0
Li1 Li+1 0 0 0.053 1 0.0
Ti1 Ti+4 0.3333 0.66667 -0.0099 1 0.0
Nb2 Nb+5 0 0 0.1485 0.432 0.0
O2 O-2 0.288 0.321 0.1076 1 0.0
Li2 Li+1 0.6667 0.3333 0.13 0.933 0.0
O3 O-2 -0.049 0.289 0.1795 1 0.0
Li4 Li+1 0 0 0.259 0.5 0.0
